data_9005271
loop_
_publ_author_name
'Wildner, M.'
'Giester, G.'
'Lengauer, C. L.'
'McCammon, C. A.'

_publ_section_title
;
 Structure and crystal chemistry of vivianite-type compounds: Crystal
 structures of erythrite and annabergite with a Mossbauer study of erythrite
;
_journal_name_full 'European Journal of Mineralogy'
_journal_page_first 187
_journal_page_last 192
_journal_volume 8
_journal_year 1996
_chemical_formula_sum 'As2 Co2.01 Fe0.74 H16 Ni0.25 O16'
_chemical_name_mineral Erythrite
_space_group_IT_number 12
_symmetry_space_group_name_Hall '-C 2y'
_symmetry_space_group_name_H-M 'C 1 2/m 1'
_cell_angle_alpha 90
_cell_angle_beta 104.98
_cell_angle_gamma 90
_cell_formula_units_Z 2
_cell_length_a 10.251
_cell_length_b 13.447
_cell_length_c 4.764
_cell_volume 634.377
_database_code_amcsd 0006617
_exptl_crystal_density_diffrn 3.122
_cod_original_cell_volume 634.378
_cod_original_formula_sum 'Co2.01 Fe.74 Ni.25 As2 O16 H16'
_cod_database_code 9005271

loop_
_space_group_symop_operation_xyz
x,y,z
1/2+x,1/2+y,z
x,-y,z
1/2+x,1/2-y,z
-x,y,-z
1/2-x,1/2+y,-z
-x,-y,-z
1/2-x,1/2-y,-z

loop_
_atom_site_aniso_label
_atom_site_aniso_U_11
_atom_site_aniso_U_22
_atom_site_aniso_U_33
_atom_site_aniso_U_12
_atom_site_aniso_U_13
_atom_site_aniso_U_23
CoMe1 0.01120 0.01700 0.00800 0.00000 -0.00050 0.00000
CoMe2 0.01360 0.01560 0.00990 0.00000 0.00100 0.00000
FeMe2 0.01360 0.01560 0.00990 0.00000 0.00100 0.00000
NiMe2 0.01360 0.01560 0.00990 0.00000 0.00100 0.00000
As 0.01000 0.01460 0.00710 0.00000 -0.00020 0.00000
O1 0.00970 0.02270 0.00940 0.00000 0.00050 0.00000
O2 0.01660 0.01760 0.00580 0.00000 -0.00250 0.00000
O3 0.01570 0.01510 0.01400 -0.00050 0.00350 0.00270
OW1 0.01560 0.02270 0.01390 -0.00190 0.00100 -0.00110
OW2 0.02790 0.02210 0.01690 0.00210 0.00370 0.00200

loop_
_atom_site_label
_atom_site_fract_x
_atom_site_fract_y
_atom_site_fract_z
_atom_site_occupancy
_atom_site_U_iso_or_equiv
_atom_site_type_symbol
_atom_site_attached_hydrogens
CoMe1 0.00000 0.00000 0.00000 1.00000 ? Co 0
CoMe2 0.00000 0.38512 0.00000 0.50500 ? Co 0
FeMe2 0.00000 0.38512 0.00000 0.37000 ? Fe 0
NiMe2 0.00000 0.38512 0.00000 0.12500 ? Ni 0
As 0.31621 0.00000 0.37235 1.00000 ? As 0
O1 0.14930 0.00000 0.37480 1.00000 ? O 0
O2 0.40570 0.00000 0.72260 1.00000 ? O 0
O3 0.34330 0.10670 0.20870 1.00000 ? O 0
OW1 0.09780 0.11370 0.80670 1.00000 ? O 0
OW2 0.39950 0.22730 0.71330 1.00000 ? O 0
H11 0.11900 0.09100 0.65700 1.00000 0.01560 H 0
H12 0.16300 0.12700 0.90200 1.00000 0.03060 H 0
H21 0.36800 0.20800 0.53600 1.00000 0.04640 H 0
H22 0.44800 0.28200 0.71400 1.00000 0.04160 H 0

loop_
_cod_changelog_entry_id
_cod_changelog_entry_author
_cod_changelog_entry_date
_cod_changelog_entry_text
1
;cod-tools version 3.8.0
Id: cif_guess_AMCSD_atom_types 9574 2023-05-10 09:00:05Z saulius
;
2023-05-10T18:49:56+03:00
;Derived atom types and hydrogen counts
from atom names that follow the AMCSD naming convention
(Wat == water, O-H == hydroxyl).
;

loop_
_cod_related_entry_id
_cod_related_entry_database
_cod_related_entry_code
1 AMCSD 0006617
